data_7711813
loop_
_publ_author_name
'Munasinghe, Hashini N.'
'Imer, Marcos R.'
'Szlag, Regina G.'
'Suescun, Leopoldo'
'Rabuffetti, Federico A.'

_publ_section_title
;
 Reactivity of bi- and monometallic trifluoroacetates towards amorphous
 SiO2
;
_journal_name_full 'Dalton Transactions'
_journal_paper_doi 10.1039/D2DT02822K
_journal_year 2022
_chemical_formula_sum 'C2 H0.5 F3 K0.5 O2'
_chemical_formula_weight 133.07
_space_group_crystal_system monoclinic
_space_group_IT_number 15
_space_group_name_Hall '-C 2yc'
_space_group_name_H-M_alt 'C 1 2/c 1'
_atom_sites_solution_hydrogens geom
_audit_creation_method SHELXL-2017/1
_audit_update_record
;
2022-07-05 deposited with the CCDC.	2022-11-11 downloaded from the CCDC.
;
_cell_angle_alpha 90
_cell_angle_beta 128.044(5)
_cell_angle_gamma 90
_cell_formula_units_Z 8
_cell_length_a 11.442(4)
_cell_length_b 10.021(3)
_cell_length_c 8.688(5)
_cell_measurement_reflns_used 15307
_cell_measurement_temperature 100(2)
_cell_measurement_theta_max 31.3075
_cell_measurement_theta_min 3.136
_cell_volume 784.5(6)
_computing_structure_refinement 'SHELXL-2017/1 (Sheldrick, 2017)'
_computing_structure_solution 'SHELXT 2018/2 (Sheldrick, 2018)'
_diffrn_ambient_temperature 100(2)
_diffrn_detector_area_resol_mean 8.3333
_diffrn_measured_fraction_theta_full 0.999
_diffrn_measured_fraction_theta_max 0.994
_diffrn_measurement_device_type 'Bruker X8 Apex'
_diffrn_measurement_method '\w and \j scans'
_diffrn_radiation_type MoK\a
_diffrn_radiation_wavelength 0.71073
_diffrn_reflns_av_R_equivalents 0.0382
_diffrn_reflns_av_unetI/netI 0.0416
_diffrn_reflns_Laue_measured_fraction_full 0.999
_diffrn_reflns_Laue_measured_fraction_max 0.994
_diffrn_reflns_limit_h_max 16
_diffrn_reflns_limit_h_min -16
_diffrn_reflns_limit_k_max 14
_diffrn_reflns_limit_k_min -14
_diffrn_reflns_limit_l_max 12
_diffrn_reflns_limit_l_min -12
_diffrn_reflns_number 3972
_diffrn_reflns_point_group_measured_fraction_full 0.999
_diffrn_reflns_point_group_measured_fraction_max 0.994
_diffrn_reflns_theta_full 25.242
_diffrn_reflns_theta_max 30.485
_diffrn_reflns_theta_min 3.040
_diffrn_source 'Mo sealed source'
_exptl_absorpt_coefficient_mu 0.783
_exptl_absorpt_correction_T_max 0.7465
_exptl_absorpt_correction_T_min 0.6909
_exptl_absorpt_correction_type multi-scan
_exptl_absorpt_process_details
;
 SADABS 2016/2: Krause, L., Herbst-Irmer, R., Sheldrick G.M. & Stalke D.,
 J. Appl. Cryst. 48 (2015) 3-10
;
_exptl_crystal_colour colourless
_exptl_crystal_density_diffrn 2.253
_exptl_crystal_description Needle
_exptl_crystal_F_000 520
_exptl_crystal_size_max 0.512
_exptl_crystal_size_mid 0.326
_exptl_crystal_size_min 0.286
_refine_diff_density_max 0.511
_refine_diff_density_min -0.362
_refine_diff_density_rms 0.082
_refine_ls_extinction_method none
_refine_ls_goodness_of_fit_ref 1.037
_refine_ls_hydrogen_treatment constr
_refine_ls_matrix_type full
_refine_ls_number_parameters 70
_refine_ls_number_reflns 1186
_refine_ls_number_restraints 0
_refine_ls_restrained_S_all 1.037
_refine_ls_R_factor_all 0.0419
_refine_ls_R_factor_gt 0.0311
_refine_ls_shift/su_max 0.000
_refine_ls_shift/su_mean 0.000
_refine_ls_structure_factor_coef Fsqd
_refine_ls_weighting_details 'w=1/[\s^2^(Fo^2^)+(0.0319P)^2^] where P=(Fo^2^+2Fc^2^)/3'
_refine_ls_weighting_scheme calc
_refine_ls_wR_factor_gt 0.0649
_refine_ls_wR_factor_ref 0.0692
_reflns_Friedel_coverage 0.000
_reflns_number_gt 971
_reflns_number_total 1186
_reflns_threshold_expression 'I > 2\s(I)'
_cod_data_source_file d2dt02822k2.cif
_cod_data_source_block FARRGS03102_new_0ma_a
_cod_original_cell_volume 784.5(5)
_cod_original_sg_symbol_H-M 'C 2/c'
_cod_original_formula_sum 'C2 H0.50 F3 K0.50 O2'
_cod_database_code 7711813
_shelx_shelxl_version_number 2017/1
_shelx_space_group_comment
;
The symmetry employed for this shelxl refinement is uniquely defined
by the following loop, which should always be used as a source of
symmetry information in preference to the above space-group names.
They are only intended as comments.
;
_shelx_estimated_absorpt_t_min 0.690
_shelx_estimated_absorpt_t_max 0.807

loop_
_space_group_symop_operation_xyz
'x, y, z'
'-x, y, -z+1/2'
'x+1/2, y+1/2, z'
'-x+1/2, y+1/2, -z+1/2'
'-x, -y, -z'
'x, -y, z-1/2'
'-x+1/2, -y+1/2, -z'
'x+1/2, -y+1/2, z-1/2'

loop_
_atom_site_label
_atom_site_type_symbol
_atom_site_fract_x
_atom_site_fract_y
_atom_site_fract_z
_atom_site_U_iso_or_equiv
_atom_site_adp_type
_atom_site_occupancy
_atom_site_site_symmetry_order
_atom_site_calc_flag
_atom_site_refinement_flags_posn
_atom_site_refinement_flags_adp
_atom_site_refinement_flags_occupancy
_atom_site_disorder_assembly
_atom_site_disorder_group
F1A F 0.47110(10) 0.86389(9) 0.45718(13) 0.0155(2) Uani 1 1 d . . . . .
K1A K 0.500000 0.52994(4) 0.750000 0.01054(12) Uani 1 2 d S T P . .
O1A O 0.67208(13) 0.75468(11) 0.82217(15) 0.0150(3) Uani 1 1 d . . . . .
H1 H 0.730234 0.756104 0.944913 0.018 Uiso 0.5 1 calc R U P . .
C1A C 0.71504(17) 0.83933(14) 0.7566(2) 0.0097(3) Uani 1 1 d . . . . .
F2A F 0.61356(11) 0.71974(9) 0.46356(13) 0.0170(2) Uani 1 1 d . . . . .
O2A O 0.82207(12) 0.91345(10) 0.84587(15) 0.0118(2) Uani 1 1 d . . . . .
C2A C 0.61152(17) 0.83977(14) 0.5316(2) 0.0110(3) Uani 1 1 d . . . . .
F3A F 0.65168(11) 0.93027(9) 0.46017(13) 0.0158(2) Uani 1 1 d . . . . .

loop_
_atom_site_aniso_label
_atom_site_aniso_U_11
_atom_site_aniso_U_22
_atom_site_aniso_U_33
_atom_site_aniso_U_23
_atom_site_aniso_U_13
_atom_site_aniso_U_12
F1A 0.0089(5) 0.0180(5) 0.0146(5) 0.0003(4) 0.0047(4) 0.0006(4)
K1A 0.0116(2) 0.0100(2) 0.0091(2) 0.000 0.0059(2) 0.000
O1A 0.0155(6) 0.0176(5) 0.0116(5) 0.0001(5) 0.0082(5) -0.0054(5)
C1A 0.0102(7) 0.0095(6) 0.0106(7) 0.0000(5) 0.0070(7) 0.0013(6)
F2A 0.0197(5) 0.0150(5) 0.0169(5) -0.0074(4) 0.0116(5) -0.0031(4)
O2A 0.0111(6) 0.0116(5) 0.0121(6) -0.0019(4) 0.0069(5) -0.0032(4)
C2A 0.0112(7) 0.0107(6) 0.0119(7) -0.0015(6) 0.0075(7) -0.0014(6)
F3A 0.0184(5) 0.0174(5) 0.0142(5) 0.0034(4) 0.0113(5) -0.0014(4)

loop_
_atom_type_symbol
_atom_type_description
_atom_type_scat_dispersion_real
_atom_type_scat_dispersion_imag
_atom_type_scat_source
C C 0.0033 0.0016 'International Tables Vol C Tables 4.2.6.8 and 6.1.1.4'
F F 0.0171 0.0103 'International Tables Vol C Tables 4.2.6.8 and 6.1.1.4'
K K 0.2009 0.2494 'International Tables Vol C Tables 4.2.6.8 and 6.1.1.4'
O O 0.0106 0.0060 'International Tables Vol C Tables 4.2.6.8 and 6.1.1.4'
H H 0.0000 0.0000 'International Tables Vol C Tables 4.2.6.8 and 6.1.1.4'

loop_
_geom_angle_atom_site_label_1
_geom_angle_atom_site_label_2
_geom_angle_atom_site_label_3
_geom_angle
_geom_angle_site_symmetry_1
_geom_angle_site_symmetry_3
_geom_angle_publ_flag
O1A K1A O1A 72.71(6) 2_656 . ?
O1A K1A O2A 89.17(3) 2_656 7_667 ?
O1A K1A O2A 72.01(3) . 7_667 ?
O1A K1A O2A 72.01(3) 2_656 8_465 ?
O1A K1A O2A 89.17(3) . 8_465 ?
O2A K1A O2A 156.84(5) 7_667 8_465 ?
O1A K1A O2A 82.28(4) 2_656 3_445 ?
O1A K1A O2A 141.93(3) . 3_445 ?
O2A K1A O2A 79.53(4) 7_667 3_445 ?
O2A K1A O2A 110.15(5) 8_465 3_445 ?
O1A K1A O2A 141.93(3) 2_656 4_646 ?
O1A K1A O2A 82.28(4) . 4_646 ?
O2A K1A O2A 110.15(5) 7_667 4_646 ?
O2A K1A O2A 79.53(4) 8_465 4_646 ?
O2A K1A O2A 132.17(5) 3_445 4_646 ?
O1A K1A F2A 125.10(4) 2_656 5_666 ?
O1A K1A F2A 144.46(3) . 5_666 ?
O2A K1A F2A 131.57(3) 7_667 5_666 ?
O2A K1A F2A 71.50(4) 8_465 5_666 ?
O2A K1A F2A 73.60(4) 3_445 5_666 ?
O2A K1A F2A 65.37(3) 4_646 5_666 ?
O1A K1A F2A 144.46(3) 2_656 6_566 ?
O1A K1A F2A 125.10(4) . 6_566 ?
O2A K1A F2A 71.50(4) 7_667 6_566 ?
O2A K1A F2A 131.57(3) 8_465 6_566 ?
O2A K1A F2A 65.37(3) 3_445 6_566 ?
O2A K1A F2A 73.60(4) 4_646 6_566 ?
F2A K1A F2A 60.86(5) 5_666 6_566 ?
O1A K1A F3A 73.73(4) 2_656 3_445 ?
O1A K1A F3A 140.22(3) . 3_445 ?
O2A K1A F3A 128.06(2) 7_667 3_445 ?
O2A K1A F3A 60.35(3) 8_465 3_445 ?
O2A K1A F3A 50.23(4) 3_445 3_445 ?
O2A K1A F3A 113.20(4) 4_646 3_445 ?
F2A K1A F3A 52.83(3) 5_666 3_445 ?
F2A K1A F3A 94.67(3) 6_566 3_445 ?
O1A K1A F3A 140.22(3) 2_656 4_646 ?
O1A K1A F3A 73.73(4) . 4_646 ?
O2A K1A F3A 60.35(3) 7_667 4_646 ?
O2A K1A F3A 128.06(2) 8_465 4_646 ?
O2A K1A F3A 113.20(4) 3_445 4_646 ?
O2A K1A F3A 50.23(4) 4_646 4_646 ?
F2A K1A F3A 94.67(3) 5_666 4_646 ?
F2A K1A F3A 52.83(3) 6_566 4_646 ?
F3A K1A F3A 144.71(4) 3_445 4_646 ?
O1A K1A K1A 108.53(3) 2_656 5_666 ?
O1A K1A K1A 84.40(2) . 5_666 ?
O2A K1A K1A 144.94(3) 7_667 5_666 ?
O2A K1A K1A 40.22(3) 8_465 5_666 ?
O2A K1A K1A 131.51(3) 3_445 5_666 ?
O2A K1A K1A 39.32(2) 4_646 5_666 ?
F2A K1A K1A 61.44(2) 5_666 5_666 ?
F2A K1A K1A 104.01(3) 6_566 5_666 ?
F3A K1A K1A 86.55(3) 3_445 5_666 ?
F3A K1A K1A 88.69(3) 4_646 5_666 ?
O1A K1A K1A 84.41(2) 2_656 5_667 ?
O1A K1A K1A 108.53(3) . 5_667 ?
O2A K1A K1A 40.22(3) 7_667 5_667 ?
O2A K1A K1A 144.94(3) 8_465 5_667 ?
O2A K1A K1A 39.32(2) 3_445 5_667 ?
O2A K1A K1A 131.51(3) 4_646 5_667 ?
F2A K1A K1A 104.01(3) 5_666 5_667 ?
F2A K1A K1A 61.44(2) 6_566 5_667 ?
F3A K1A K1A 88.69(3) 3_445 5_667 ?
F3A K1A K1A 86.55(3) 4_646 5_667 ?
K1A K1A K1A 164.27(2) 5_666 5_667 ?
C1A O1A K1A 147.82(9) . . ?
O2A C1A O1A 129.34(14) . . ?
O2A C1A C2A 119.45(12) . . ?
O1A C1A C2A 111.21(13) . . ?
C2A F2A K1A 158.24(9) . 5_666 ?
C1A O2A K1A 125.84(9) . 7_667 ?
C1A O2A K1A 132.54(9) . 3 ?
K1A O2A K1A 100.47(4) 7_667 3 ?
F3A C2A F1A 108.03(12) . . ?
F3A C2A F2A 107.44(11) . . ?
F1A C2A F2A 106.90(12) . . ?
F3A C2A C1A 112.19(12) . . ?
F1A C2A C1A 111.74(12) . . ?
F2A C2A C1A 110.30(12) . . ?
C2A F3A K1A 116.93(9) . 3 ?

loop_
_geom_bond_atom_site_label_1
_geom_bond_atom_site_label_2
_geom_bond_distance
_geom_bond_site_symmetry_2
_geom_bond_publ_flag
F1A C2A 1.3333(18) . ?
K1A O1A 2.7963(13) 2_656 ?
K1A O1A 2.7963(13) . ?
K1A O2A 2.8257(18) 7_667 ?
K1A O2A 2.8257(18) 8_465 ?
K1A O2A 2.8795(12) 3_445 ?
K1A O2A 2.8795(12) 4_646 ?
K1A F2A 2.9016(12) 5_666 ?
K1A F2A 2.9016(12) 6_566 ?
K1A F3A 3.2944(14) 3_445 ?
K1A F3A 3.2944(13) 4_646 ?
K1A K1A 4.385(2) 5_666 ?
K1A K1A 4.385(2) 5_667 ?
O1A C1A 1.2769(17) . ?
C1A O2A 1.2174(18) . ?
C1A C2A 1.540(2) . ?
F2A C2A 1.3467(17) . ?
C2A F3A 1.3305(17) . ?

loop_
_geom_torsion_atom_site_label_1
_geom_torsion_atom_site_label_2
_geom_torsion_atom_site_label_3
_geom_torsion_atom_site_label_4
_geom_torsion
_geom_torsion_site_symmetry_1
_geom_torsion_site_symmetry_2
_geom_torsion_site_symmetry_3
_geom_torsion_site_symmetry_4
_geom_torsion_publ_flag
K1A O1A C1A O2A -161.44(12) . . . . ?
K1A O1A C1A C2A 17.7(2) . . . . ?
O1A C1A O2A K1A -12.8(2) . . . 7_667 ?
C2A C1A O2A K1A 168.07(9) . . . 7_667 ?
O1A C1A O2A K1A 152.36(12) . . . 3 ?
C2A C1A O2A K1A -26.7(2) . . . 3 ?
K1A F2A C2A F3A -116.6(2) 5_666 . . . ?
K1A F2A C2A F1A -0.9(3) 5_666 . . . ?
K1A F2A C2A C1A 120.8(2) 5_666 . . . ?
O2A C1A C2A F3A -2.71(19) . . . . ?
O1A C1A C2A F3A 178.05(12) . . . . ?
O2A C1A C2A F1A -124.21(14) . . . . ?
O1A C1A C2A F1A 56.55(16) . . . . ?
O2A C1A C2A F2A 117.02(15) . . . . ?
O1A C1A C2A F2A -62.22(16) . . . . ?
F1A C2A F3A K1A 146.17(8) . . . 3 ?
F2A C2A F3A K1A -98.82(11) . . . 3 ?
C1A C2A F3A K1A 22.57(14) . . . 3 ?
